data_4106948
loop_
_publ_author_name
'Richard D. Adams'
'Qiang Zhang'
'Xinzheng Yang'

_publ_section_title
;
 Two-Dimensional Bimetallic Carbonyl Cluster Complexes with New Properties
 and Reactivities
;
_journal_name_full 'Journal of the American Chemical Society'
_journal_page_first 15950
_journal_page_last 15953
_journal_paper_doi 10.1021/ja207840w
_journal_volume 133
_journal_year 2011
_chemical_formula_sum 'C65 H36 Ir N O23 P2 Ru6'
_chemical_formula_weight 2059.51
_chemical_name_systematic
; 
 ? 
;
_space_group_IT_number 2
_symmetry_cell_setting triclinic
_symmetry_space_group_name_Hall '-P 1'
_symmetry_space_group_name_H-M 'P -1'
_atom_sites_solution_hydrogens geom
_atom_sites_solution_primary direct
_atom_sites_solution_secondary difmap
_audit_creation_method SHELXL-97
_cell_angle_alpha 66.5040(10)
_cell_angle_beta 77.0430(10)
_cell_angle_gamma 85.4740(10)
_cell_formula_units_Z 2
_cell_length_a 10.1110(3)
_cell_length_b 17.9859(6)
_cell_length_c 21.6380(7)
_cell_measurement_reflns_used 6648
_cell_measurement_temperature 293(2)
_cell_measurement_theta_max 26.91
_cell_measurement_theta_min 2.24
_cell_volume 3516.6(2)
_computing_cell_refinement 'SAINT+  V6.45 (Bruker, 2003)'
_computing_data_collection 'SMART V5.632 (Bruker, 2005)'
_computing_data_reduction 'SAINT+  V6.45'
_computing_molecular_graphics 'SHELXTL V6.1 (Sheldrick, 2000)'
_computing_publication_material 'SHELXTL V6.1'
_computing_structure_refinement 'SHELXL-97 (Sheldrick, 1997)'
_computing_structure_solution 'SHELXS-97 (Sheldrick, 1990)'
_diffrn_ambient_temperature 293(2)
_diffrn_measured_fraction_theta_full 1.000
_diffrn_measured_fraction_theta_max 1.000
_diffrn_measurement_device_type 'Bruker SMART APEX CCD diffractometer'
_diffrn_measurement_method 'omega scans'
_diffrn_radiation_monochromator graphite
_diffrn_radiation_source 'fine-focus sealed tube'
_diffrn_radiation_type MoK\a
_diffrn_radiation_wavelength 0.71073
_diffrn_reflns_av_R_equivalents 0.0429
_diffrn_reflns_av_sigmaI/netI 0.0447
_diffrn_reflns_limit_h_max 12
_diffrn_reflns_limit_h_min -12
_diffrn_reflns_limit_k_max 21
_diffrn_reflns_limit_k_min -21
_diffrn_reflns_limit_l_max 25
_diffrn_reflns_limit_l_min -25
_diffrn_reflns_number 44177
_diffrn_reflns_theta_full 25.03
_diffrn_reflns_theta_max 25.03
_diffrn_reflns_theta_min 1.05
_diffrn_standards_decay_% <1
_exptl_absorpt_coefficient_mu 3.259
_exptl_absorpt_correction_T_max 1.000
_exptl_absorpt_correction_T_min 0.875
_exptl_absorpt_correction_type multi-scan
_exptl_absorpt_process_details '(SADABS, Bruker, 1997)'
_exptl_crystal_colour Black
_exptl_crystal_density_diffrn 1.945
_exptl_crystal_description Block
_exptl_crystal_F_000 1976
_exptl_crystal_size_max 0.20
_exptl_crystal_size_mid 0.18
_exptl_crystal_size_min 0.10
_refine_diff_density_max 1.635
_refine_diff_density_min -0.764
_refine_diff_density_rms 0.269
_refine_ls_extinction_method none
_refine_ls_goodness_of_fit_ref 1.069
_refine_ls_hydrogen_treatment constr
_refine_ls_matrix_type full
_refine_ls_number_parameters 811
_refine_ls_number_reflns 12409
_refine_ls_number_restraints 0
_refine_ls_restrained_S_all 1.069
_refine_ls_R_factor_all 0.0853
_refine_ls_R_factor_gt 0.0500
_refine_ls_shift/su_max 0.000
_refine_ls_shift/su_mean 0.000
_refine_ls_structure_factor_coef Fsqd
_refine_ls_weighting_details 'calc w=1/[\s^2^(Fo^2^)+(0.0691P)^2^+0.9570P] where P=(Fo^2^+2Fc^2^)/3'
_refine_ls_weighting_scheme calc
_refine_ls_wR_factor_gt 0.1248
_refine_ls_wR_factor_ref 0.1501
_reflns_number_gt 8027
_reflns_number_total 12409
_reflns_threshold_expression >2sigma(I)
_cod_data_source_file ja207840w_si_001_1.cif
_cod_data_source_block 5
_cod_original_cell_volume 3516.61(19)
_cod_database_code 4106948

loop_
_symmetry_equiv_pos_as_xyz
'x, y, z'
'-x, -y, -z'

loop_
_atom_site_label
_atom_site_type_symbol
_atom_site_fract_x
_atom_site_fract_y
_atom_site_fract_z
_atom_site_U_iso_or_equiv
_atom_site_adp_type
_atom_site_occupancy
_atom_site_symmetry_multiplicity
_atom_site_calc_flag
_atom_site_refinement_flags
Ir1 Ir 0.16865(3) 0.437603(19) 0.253431(16) 0.04018(11) Uani 1 1 d .
Ru1 Ru 0.13289(8) 0.39700(4) 0.39898(4) 0.0488(2) Uani 1 1 d .
Ru2 Ru 0.35699(7) 0.32976(4) 0.32956(4) 0.0508(2) Uani 1 1 d .
Ru3 Ru 0.39532(8) 0.37540(5) 0.18240(4) 0.0569(2) Uani 1 1 d .
Ru4 Ru 0.20381(8) 0.47716(5) 0.10689(4) 0.0563(2) Uani 1 1 d .
Ru5 Ru -0.01950(8) 0.54154(4) 0.17809(4) 0.0507(2) Uani 1 1 d .
Ru6 Ru -0.06260(7) 0.50044(4) 0.32403(4) 0.0482(2) Uani 1 1 d .
C1 C 0.0665(9) 0.3474(5) 0.2705(4) 0.043(2) Uani 1 1 d .
C2 C 0.2745(9) 0.5292(5) 0.2348(5) 0.050(2) Uani 1 1 d .
C11 C 0.0189(10) 0.3028(6) 0.4214(5) 0.054(2) Uani 1 1 d .
C12 C 0.0478(10) 0.4010(6) 0.4844(5) 0.056(2) Uani 1 1 d .
C13 C 0.2429(11) 0.4899(6) 0.3839(5) 0.064(3) Uani 1 1 d .
C14 C 0.2911(10) 0.3198(6) 0.4295(5) 0.061(3) Uani 1 1 d .
C21 C 0.2533(10) 0.2333(6) 0.3499(5) 0.060(3) Uani 1 1 d .
C22 C 0.5069(11) 0.2623(7) 0.3475(7) 0.079(3) Uani 1 1 d .
C23 C 0.4739(10) 0.4227(6) 0.3082(5) 0.062(3) Uani 1 1 d .
C31 C 0.2913(10) 0.2785(6) 0.2035(5) 0.059(3) Uani 1 1 d .
C32 C 0.5533(13) 0.3164(8) 0.1702(7) 0.092(4) Uani 1 1 d .
C33 C 0.5077(11) 0.4703(7) 0.1597(6) 0.070(3) Uani 1 1 d .
C34 C 0.3813(10) 0.4187(5) 0.0797(5) 0.062(3) Uani 1 1 d .
C41 C 0.0943(11) 0.3841(7) 0.1217(5) 0.064(3) Uani 1 1 d .
C42 C 0.1779(13) 0.5222(7) 0.0168(6) 0.086(4) Uani 1 1 d .
C43 C 0.3019(11) 0.5754(7) 0.0858(5) 0.067(3) Uani 1 1 d .
C51 C -0.1267(11) 0.4499(6) 0.1931(5) 0.060(3) Uani 1 1 d .
C52 C -0.0921(11) 0.6008(7) 0.1008(5) 0.075(3) Uani 1 1 d .
C53 C 0.0834(10) 0.6386(7) 0.1595(5) 0.064(3) Uani 1 1 d .
C54 C -0.1654(10) 0.5727(5) 0.2473(4) 0.052(2) Uani 1 1 d .
C61 C -0.1724(10) 0.4059(6) 0.3468(5) 0.055(2) Uani 1 1 d .
C62 C -0.1851(11) 0.5187(6) 0.3946(5) 0.069(3) Uani 1 1 d .
C63 C 0.0444(10) 0.5931(6) 0.3101(5) 0.056(2) Uani 1 1 d .
O1 O -0.0019(7) 0.2911(4) 0.2828(3) 0.0565(16) Uani 1 1 d .
O2 O 0.3380(7) 0.5845(4) 0.2233(4) 0.0641(18) Uani 1 1 d .
O11 O -0.0419(7) 0.2455(4) 0.4398(4) 0.072(2) Uani 1 1 d .
O12 O -0.0075(9) 0.4030(5) 0.5353(4) 0.091(3) Uani 1 1 d .
O13 O 0.3069(9) 0.5399(5) 0.3809(4) 0.088(2) Uani 1 1 d .
O14 O 0.3229(8) 0.2838(5) 0.4819(4) 0.089(2) Uani 1 1 d .
O21 O 0.2018(8) 0.1727(4) 0.3672(4) 0.077(2) Uani 1 1 d .
O22 O 0.5948(9) 0.2202(5) 0.3583(6) 0.120(4) Uani 1 1 d .
O23 O 0.5456(8) 0.4719(5) 0.2997(5) 0.092(3) Uani 1 1 d .
O31 O 0.2395(8) 0.2211(4) 0.2122(4) 0.079(2) Uani 1 1 d .
O32 O 0.6457(9) 0.2766(7) 0.1654(7) 0.146(4) Uani 1 1 d .
O33 O 0.5809(8) 0.5228(5) 0.1423(5) 0.095(3) Uani 1 1 d .
O34 O 0.4400(8) 0.4122(4) 0.0299(4) 0.079(2) Uani 1 1 d .
O41 O 0.0372(8) 0.3306(5) 0.1262(4) 0.085(2) Uani 1 1 d .
O42 O 0.1652(11) 0.5487(6) -0.0388(4) 0.132(4) Uani 1 1 d .
O43 O 0.3582(9) 0.6356(5) 0.0682(4) 0.089(3) Uani 1 1 d .
O51 O -0.2015(8) 0.3997(5) 0.2024(4) 0.078(2) Uani 1 1 d .
O52 O -0.1359(11) 0.6385(6) 0.0538(5) 0.136(4) Uani 1 1 d .
O53 O 0.1285(9) 0.6993(5) 0.1477(4) 0.087(2) Uani 1 1 d .
O54 O -0.2611(7) 0.6131(4) 0.2441(4) 0.072(2) Uani 1 1 d .
O61 O -0.2453(7) 0.3537(4) 0.3625(4) 0.075(2) Uani 1 1 d .
O62 O -0.2601(9) 0.5302(6) 0.4377(5) 0.114(3) Uani 1 1 d .
O63 O 0.1005(7) 0.6480(4) 0.3040(4) 0.073(2) Uani 1 1 d .
N1 N 0.1994(8) 0.9491(5) 0.2462(4) 0.065(2) Uani 1 1 d .
P1 P 0.3501(3) 0.97700(15) 0.20826(13) 0.0567(6) Uani 1 1 d .
P2 P 0.1119(2) 0.89958(14) 0.32051(12) 0.0511(6) Uani 1 1 d .
C64 C 0.430(2) 0.9087(9) 0.1709(8) 0.155(3) Uani 1 1 d .
C65 C 0.4165(19) 0.8274(9) 0.2059(8) 0.155(3) Uani 1 1 d .
H65 H 0.3626 0.8076 0.2501 0.186 Uiso 1 1 calc R
C66 C 0.4783(19) 0.7727(9) 0.1793(8) 0.155(3) Uani 1 1 d .
H66 H 0.4600 0.7176 0.2041 0.186 Uiso 1 1 calc R
C67 C 0.5623(19) 0.7974(9) 0.1199(8) 0.155(3) Uani 1 1 d .
H67 H 0.6008 0.7596 0.1020 0.186 Uiso 1 1 calc R
C68 C 0.5966(19) 0.8802(8) 0.0819(8) 0.155(3) Uani 1 1 d .
H68 H 0.6650 0.8989 0.0423 0.186 Uiso 1 1 calc R
C69 C 0.5146(19) 0.9333(9) 0.1107(8) 0.155(3) Uani 1 1 d .
H69 H 0.5225 0.9888 0.0846 0.186 Uiso 1 1 calc R
C70 C 0.4515(9) 0.9865(5) 0.2620(5) 0.056(2) Uani 1 1 d .
C71 C 0.5615(12) 0.9399(7) 0.2778(7) 0.088(4) Uani 1 1 d .
H71 H 0.5885 0.9014 0.2591 0.105 Uiso 1 1 calc R
C72 C 0.6312(14) 0.9491(9) 0.3201(9) 0.121(6) Uani 1 1 d .
H72 H 0.7057 0.9161 0.3300 0.146 Uiso 1 1 calc R
C73 C 0.5987(15) 1.0036(9) 0.3488(8) 0.116(5) Uani 1 1 d .
H73 H 0.6513 1.0096 0.3767 0.140 Uiso 1 1 calc R
C74 C 0.4862(15) 1.0502(7) 0.3361(7) 0.104(5) Uani 1 1 d .
H74 H 0.4585 1.0867 0.3570 0.125 Uiso 1 1 calc R
C75 C 0.4147(10) 1.0420(6) 0.2918(6) 0.071(3) Uani 1 1 d .
H75 H 0.3400 1.0747 0.2818 0.086 Uiso 1 1 calc R
C76 C 0.3480(10) 1.0758(5) 0.1405(5) 0.055(2) Uani 1 1 d .
C77 C 0.2342(11) 1.1027(7) 0.1148(5) 0.075(3) Uani 1 1 d .
H77 H 0.1579 1.0691 0.1312 0.090 Uiso 1 1 calc R
C78 C 0.2317(13) 1.1802(7) 0.0642(6) 0.086(4) Uani 1 1 d .
H78 H 0.1539 1.1982 0.0465 0.104 Uiso 1 1 calc R
C79 C 0.3415(13) 1.2292(7) 0.0406(5) 0.076(3) Uani 1 1 d .
H79 H 0.3392 1.2811 0.0068 0.091 Uiso 1 1 calc R
C80 C 0.4545(13) 1.2036(6) 0.0657(6) 0.081(3) Uani 1 1 d .
H80 H 0.5292 1.2383 0.0492 0.098 Uiso 1 1 calc R
C81 C 0.4621(10) 1.1269(6) 0.1152(5) 0.067(3) Uani 1 1 d .
H81 H 0.5414 1.1095 0.1316 0.081 Uiso 1 1 calc R
C82 C -0.0108(9) 0.8391(5) 0.3104(5) 0.047(2) Uani 1 1 d .
C83 C -0.0153(10) 0.8460(6) 0.2450(5) 0.063(3) Uani 1 1 d .
H83 H 0.0480 0.8784 0.2070 0.075 Uiso 1 1 calc R
C84 C -0.1147(13) 0.8045(7) 0.2364(7) 0.084(4) Uani 1 1 d .
H84 H -0.1191 0.8090 0.1926 0.101 Uiso 1 1 calc R
C85 C -0.2053(11) 0.7573(7) 0.2922(7) 0.077(3) Uani 1 1 d .
H85 H -0.2733 0.7304 0.2863 0.092 Uiso 1 1 calc R
C86 C -0.1987(10) 0.7488(6) 0.3557(6) 0.075(3) Uani 1 1 d .
H86 H -0.2599 0.7145 0.3936 0.090 Uiso 1 1 calc R
C87 C -0.1021(10) 0.7905(6) 0.3652(5) 0.065(3) Uani 1 1 d .
H87 H -0.0994 0.7852 0.4095 0.078 Uiso 1 1 calc R
C88 C 0.2078(8) 0.8321(5) 0.3819(4) 0.051(2) Uani 1 1 d .
C89 C 0.2271(10) 0.7540(6) 0.3878(5) 0.068(3) Uani 1 1 d .
H89 H 0.1836 0.7334 0.3642 0.081 Uiso 1 1 calc R
C90 C 0.3130(12) 0.7052(7) 0.4296(6) 0.088(4) Uani 1 1 d .
H90 H 0.3272 0.6519 0.4337 0.105 Uiso 1 1 calc R
C91 C 0.3744(11) 0.7337(8) 0.4634(6) 0.084(4) Uani 1 1 d .
H91 H 0.4317 0.7006 0.4910 0.101 Uiso 1 1 calc R
C92 C 0.3539(10) 0.8119(8) 0.4578(5) 0.075(3) Uani 1 1 d .
H92 H 0.3984 0.8317 0.4815 0.090 Uiso 1 1 calc R
C93 C 0.2700(10) 0.8613(6) 0.4186(5) 0.063(3) Uani 1 1 d .
H93 H 0.2546 0.9139 0.4163 0.075 Uiso 1 1 calc R
C94 C 0.0176(10) 0.9658(6) 0.3570(6) 0.060(3) Uani 1 1 d .
C95 C -0.0439(12) 0.9410(7) 0.4265(6) 0.078(3) Uani 1 1 d .
H95 H -0.0352 0.8874 0.4561 0.094 Uiso 1 1 calc R
C96 C -0.1167(13) 0.9934(10) 0.4523(8) 0.105(5) Uani 1 1 d .
H96 H -0.1568 0.9768 0.4989 0.126 Uiso 1 1 calc R
C97 C -0.1288(15) 1.0746(10) 0.4050(10) 0.111(6) Uani 1 1 d .
H97 H -0.1776 1.1115 0.4213 0.134 Uiso 1 1 calc R
C98 C -0.0720(15) 1.0993(8) 0.3380(9) 0.106(5) Uani 1 1 d .
H98 H -0.0828 1.1523 0.3079 0.127 Uiso 1 1 calc R
C99 C 0.0029(11) 1.0452(7) 0.3139(7) 0.081(3) Uani 1 1 d .
H99 H 0.0444 1.0627 0.2674 0.098 Uiso 1 1 calc R
C1S C 0.8427(13) 0.1897(7) 0.0556(9) 0.186(8) Uiso 1 1 d G
H1S H 0.8370 0.2452 0.0447 0.224 Uiso 1 1 calc R
C2S C 0.8459(12) 0.1365(11) 0.1227(8) 0.195(9) Uiso 1 1 d G
H2S H 0.8425 0.1564 0.1566 0.234 Uiso 1 1 calc R
C3S C 0.8544(12) 0.0535(9) 0.1390(6) 0.175(8) Uiso 1 1 d G
H3S H 0.8566 0.0179 0.1839 0.210 Uiso 1 1 calc R
C4S C 0.8596(13) 0.0237(7) 0.0883(9) 0.192(8) Uiso 1 1 d G
H4S H 0.8653 -0.0318 0.0993 0.230 Uiso 1 1 calc R
C5S C 0.8564(13) 0.0769(11) 0.0213(8) 0.290(14) Uiso 1 1 d G
H5S H 0.8599 0.0570 -0.0127 0.348 Uiso 1 1 calc R
C6S C 0.8479(13) 0.1599(10) 0.0049(6) 0.212(9) Uiso 1 1 d G
H6S H 0.8457 0.1955 -0.0400 0.254 Uiso 1 1 calc R

loop_
_atom_site_aniso_label
_atom_site_aniso_U_11
_atom_site_aniso_U_22
_atom_site_aniso_U_33
_atom_site_aniso_U_23
_atom_site_aniso_U_13
_atom_site_aniso_U_12
Ir1 0.0414(2) 0.03662(19) 0.04034(19) -0.01257(14) -0.00950(14) 0.00179(14)
Ru1 0.0543(5) 0.0483(4) 0.0441(4) -0.0160(3) -0.0159(3) 0.0045(3)
Ru2 0.0460(4) 0.0481(5) 0.0587(5) -0.0186(4) -0.0177(4) 0.0057(3)
Ru3 0.0516(5) 0.0587(5) 0.0600(5) -0.0263(4) -0.0076(4) 0.0081(4)
Ru4 0.0641(5) 0.0571(5) 0.0401(4) -0.0139(4) -0.0067(4) 0.0040(4)
Ru5 0.0526(5) 0.0494(5) 0.0445(4) -0.0109(3) -0.0159(4) 0.0073(4)
Ru6 0.0460(4) 0.0486(4) 0.0494(4) -0.0186(4) -0.0112(3) 0.0042(3)
C1 0.047(5) 0.042(5) 0.040(5) -0.015(4) -0.013(4) 0.003(4)
C2 0.049(6) 0.043(5) 0.056(6) -0.017(4) -0.009(4) -0.008(4)
C11 0.050(6) 0.073(7) 0.043(5) -0.025(5) -0.017(4) 0.012(5)
C12 0.069(7) 0.056(6) 0.044(5) -0.020(5) -0.012(5) 0.009(5)
C13 0.071(7) 0.062(7) 0.072(7) -0.036(6) -0.025(6) 0.005(5)
C14 0.056(6) 0.060(6) 0.070(7) -0.021(5) -0.029(5) 0.010(5)
C21 0.065(7) 0.059(7) 0.064(6) -0.029(5) -0.023(5) 0.008(5)
C22 0.061(7) 0.066(7) 0.127(10) -0.045(7) -0.047(7) 0.018(6)
C23 0.041(6) 0.066(7) 0.074(7) -0.023(6) -0.010(5) 0.005(5)
C31 0.067(7) 0.058(6) 0.049(6) -0.020(5) -0.015(5) 0.025(5)
C32 0.072(8) 0.106(10) 0.127(11) -0.076(9) -0.029(8) 0.025(7)
C33 0.051(7) 0.075(8) 0.085(8) -0.039(7) -0.004(6) 0.008(6)
C34 0.076(7) 0.045(6) 0.051(6) -0.013(5) -0.001(5) -0.003(5)
C41 0.066(7) 0.068(7) 0.056(6) -0.027(6) -0.007(5) 0.010(6)
C42 0.102(10) 0.086(9) 0.058(7) -0.019(6) -0.013(7) 0.010(7)
C43 0.078(8) 0.065(7) 0.056(6) -0.030(6) -0.003(5) 0.011(6)
C51 0.064(7) 0.067(7) 0.055(6) -0.027(5) -0.020(5) 0.010(5)
C52 0.084(8) 0.072(7) 0.059(7) -0.011(6) -0.025(6) 0.009(6)
C53 0.060(7) 0.070(7) 0.052(6) -0.017(6) -0.006(5) 0.007(6)
C54 0.057(6) 0.047(6) 0.052(5) -0.018(4) -0.012(5) -0.002(5)
C61 0.051(6) 0.056(6) 0.051(6) -0.013(5) -0.014(5) 0.005(5)
C62 0.066(7) 0.074(7) 0.058(7) -0.025(6) -0.005(5) 0.010(6)
C63 0.051(6) 0.060(6) 0.058(6) -0.026(5) -0.008(5) 0.005(5)
O1 0.064(4) 0.044(4) 0.066(4) -0.022(3) -0.020(3) -0.004(3)
O2 0.056(4) 0.056(4) 0.076(5) -0.024(4) -0.008(3) -0.009(3)
O11 0.073(5) 0.067(5) 0.071(5) -0.021(4) -0.009(4) -0.012(4)
O12 0.131(7) 0.079(5) 0.052(4) -0.028(4) 0.005(5) -0.008(5)
O13 0.099(6) 0.077(6) 0.103(6) -0.045(5) -0.029(5) -0.008(5)
O14 0.089(6) 0.118(7) 0.062(5) -0.029(5) -0.037(4) 0.031(5)
O21 0.087(5) 0.058(5) 0.084(5) -0.022(4) -0.023(4) -0.009(4)
O22 0.094(7) 0.084(6) 0.224(11) -0.077(7) -0.101(7) 0.047(5)
O23 0.055(5) 0.076(6) 0.148(8) -0.041(5) -0.030(5) -0.008(4)
O31 0.100(6) 0.054(5) 0.084(5) -0.028(4) -0.016(4) 0.001(4)
O32 0.075(6) 0.156(10) 0.250(14) -0.130(10) -0.036(7) 0.049(6)
O33 0.066(6) 0.100(7) 0.120(7) -0.048(6) -0.011(5) -0.010(5)
O34 0.093(6) 0.081(5) 0.052(4) -0.028(4) 0.012(4) 0.007(4)
O41 0.090(6) 0.078(6) 0.091(6) -0.034(5) -0.027(5) -0.002(5)
O42 0.182(10) 0.139(9) 0.049(5) 0.003(5) -0.043(6) -0.005(7)
O43 0.101(6) 0.056(5) 0.090(6) -0.028(4) 0.021(5) -0.013(4)
O51 0.069(5) 0.084(6) 0.088(5) -0.034(5) -0.033(4) 0.007(4)
O52 0.158(9) 0.122(8) 0.098(7) 0.011(6) -0.073(7) 0.003(7)
O53 0.103(6) 0.054(5) 0.086(6) -0.014(4) -0.006(5) -0.011(4)
O54 0.061(5) 0.070(5) 0.087(5) -0.036(4) -0.020(4) 0.023(4)
O61 0.065(5) 0.067(5) 0.084(5) -0.018(4) -0.012(4) -0.014(4)
O62 0.104(7) 0.126(8) 0.107(7) -0.064(6) 0.017(6) 0.007(6)
O63 0.073(5) 0.067(5) 0.089(5) -0.042(4) -0.017(4) 0.003(4)
N1 0.057(5) 0.065(5) 0.059(5) -0.004(4) -0.019(4) -0.006(4)
P1 0.0593(16) 0.0443(14) 0.0586(15) -0.0140(12) -0.0077(12) -0.0035(12)
P2 0.0528(15) 0.0437(13) 0.0536(14) -0.0109(11) -0.0188(11) -0.0036(11)
C64 0.242(9) 0.077(4) 0.118(6) -0.046(4) 0.031(5) 0.000(5)
C65 0.242(9) 0.077(4) 0.118(6) -0.046(4) 0.031(5) 0.000(5)
C66 0.242(9) 0.077(4) 0.118(6) -0.046(4) 0.031(5) 0.000(5)
C67 0.242(9) 0.077(4) 0.118(6) -0.046(4) 0.031(5) 0.000(5)
C68 0.242(9) 0.077(4) 0.118(6) -0.046(4) 0.031(5) 0.000(5)
C69 0.242(9) 0.077(4) 0.118(6) -0.046(4) 0.031(5) 0.000(5)
C70 0.047(6) 0.045(5) 0.072(7) -0.018(5) -0.015(5) 0.004(4)
C71 0.073(8) 0.087(9) 0.116(10) -0.049(8) -0.033(8) 0.015(7)
C72 0.082(10) 0.107(12) 0.186(17) -0.061(12) -0.060(11) 0.048(9)
C73 0.105(12) 0.108(12) 0.159(14) -0.044(11) -0.091(11) 0.009(9)
C74 0.138(13) 0.071(8) 0.140(12) -0.057(8) -0.076(10) 0.005(8)
C75 0.059(7) 0.050(6) 0.108(9) -0.028(6) -0.033(6) 0.014(5)
C76 0.062(6) 0.047(5) 0.049(5) -0.015(4) -0.003(5) -0.004(5)
C77 0.071(8) 0.082(8) 0.062(7) -0.016(6) -0.008(6) -0.021(6)
C78 0.099(10) 0.082(9) 0.061(7) -0.006(6) -0.026(7) 0.007(7)
C79 0.103(10) 0.057(7) 0.056(7) -0.013(5) -0.013(7) 0.000(7)
C80 0.091(9) 0.059(7) 0.071(7) -0.010(6) 0.003(7) -0.014(6)
C81 0.055(6) 0.060(7) 0.067(7) -0.008(5) -0.003(5) -0.009(5)
C82 0.049(5) 0.043(5) 0.054(5) -0.021(4) -0.023(4) 0.006(4)
C83 0.066(7) 0.062(6) 0.064(6) -0.024(5) -0.025(5) 0.008(5)
C84 0.097(10) 0.078(8) 0.102(10) -0.050(8) -0.049(8) 0.022(7)
C85 0.066(8) 0.077(8) 0.118(11) -0.059(8) -0.046(8) 0.014(6)
C86 0.049(6) 0.071(7) 0.102(9) -0.030(7) -0.015(6) -0.009(5)
C87 0.064(7) 0.059(6) 0.069(7) -0.020(5) -0.017(5) -0.004(5)
C88 0.039(5) 0.056(6) 0.055(6) -0.016(5) -0.011(4) -0.005(4)
C89 0.076(7) 0.061(7) 0.073(7) -0.023(6) -0.036(6) 0.006(5)
C90 0.092(9) 0.065(7) 0.105(10) -0.020(7) -0.051(8) 0.025(6)
C91 0.062(7) 0.108(10) 0.069(8) -0.012(7) -0.033(6) 0.008(7)
C92 0.058(7) 0.105(10) 0.065(7) -0.027(7) -0.027(5) -0.006(6)
C93 0.067(7) 0.063(6) 0.057(6) -0.017(5) -0.020(5) -0.001(5)
C94 0.062(6) 0.046(6) 0.077(7) -0.020(5) -0.032(5) 0.000(5)
C95 0.095(9) 0.067(7) 0.086(8) -0.039(7) -0.037(7) 0.025(6)
C96 0.088(10) 0.152(14) 0.115(11) -0.093(11) -0.031(8) 0.019(9)
C97 0.095(11) 0.096(12) 0.202(18) -0.108(13) -0.064(12) 0.029(9)
C98 0.097(11) 0.058(8) 0.167(16) -0.039(10) -0.043(11) -0.008(7)
C99 0.070(8) 0.062(7) 0.114(10) -0.031(7) -0.027(7) -0.004(6)

loop_
_atom_type_symbol
_atom_type_description
_atom_type_scat_dispersion_real
_atom_type_scat_dispersion_imag
_atom_type_scat_source
C C 0.0033 0.0016 'International Tables Vol C Tables 4.2.6.8 and 6.1.1.4'
H H 0.0000 0.0000 'International Tables Vol C Tables 4.2.6.8 and 6.1.1.4'
O O 0.0106 0.0060 'International Tables Vol C Tables 4.2.6.8 and 6.1.1.4'
N N 0.0061 0.0033 'International Tables Vol C Tables 4.2.6.8 and 6.1.1.4'
P P 0.1023 0.0942 'International Tables Vol C Tables 4.2.6.8 and 6.1.1.4'
Ru Ru -1.2594 0.8363 'International Tables Vol C Tables 4.2.6.8 and 6.1.1.4'
Ir Ir -1.4442 7.9887 'International Tables Vol C Tables 4.2.6.8 and 6.1.1.4'

loop_
_geom_angle_atom_site_label_1
_geom_angle_atom_site_label_2
_geom_angle_atom_site_label_3
_geom_angle
C1 Ir1 C2 179.1(4)
C1 Ir1 Ru5 90.3(2)
C2 Ir1 Ru5 89.8(3)
C1 Ir1 Ru3 89.4(3)
C2 Ir1 Ru3 89.7(3)
Ru5 Ir1 Ru3 119.47(3)
C1 Ir1 Ru1 90.8(2)
C2 Ir1 Ru1 89.9(3)
Ru5 Ir1 Ru1 120.26(2)
Ru3 Ir1 Ru1 120.27(2)
C1 Ir1 Ru2 88.6(2)
C2 Ir1 Ru2 91.3(3)
Ru5 Ir1 Ru2 178.91(3)
Ru3 Ir1 Ru2 60.24(2)
Ru1 Ir1 Ru2 60.05(2)
C1 Ir1 Ru4 88.7(2)
C2 Ir1 Ru4 90.6(3)
Ru5 Ir1 Ru4 59.86(2)
Ru3 Ir1 Ru4 59.62(2)
Ru1 Ir1 Ru4 179.50(3)
Ru2 Ir1 Ru4 119.82(3)
C1 Ir1 Ru6 90.2(3)
C2 Ir1 Ru6 90.7(3)
Ru5 Ir1 Ru6 59.91(2)
Ru3 Ir1 Ru6 179.26(2)
Ru1 Ir1 Ru6 60.36(2)
Ru2 Ir1 Ru6 120.37(2)
Ru4 Ir1 Ru6 119.74(2)
C12 Ru1 C11 88.9(4)
C12 Ru1 C13 86.9(4)
C11 Ru1 C13 175.6(4)
C12 Ru1 C14 99.2(4)
C11 Ru1 C14 89.6(4)
C13 Ru1 C14 90.0(4)
C12 Ru1 Ir1 155.3(3)
C11 Ru1 Ir1 91.8(3)
C13 Ru1 Ir1 92.5(3)
C14 Ru1 Ir1 105.5(3)
C12 Ru1 Ru2 144.4(3)
C11 Ru1 Ru2 90.7(3)
C13 Ru1 Ru2 92.1(3)
C14 Ru1 Ru2 45.3(3)
Ir1 Ru1 Ru2 60.27(2)
C12 Ru1 Ru6 95.0(3)
C11 Ru1 Ru6 89.1(3)
C13 Ru1 Ru6 92.4(3)
C14 Ru1 Ru6 165.7(3)
Ir1 Ru1 Ru6 60.28(2)
Ru2 Ru1 Ru6 120.51(3)
C22 Ru2 C21 87.5(4)
C22 Ru2 C23 88.5(4)
C21 Ru2 C23 175.8(4)
C22 Ru2 C14 94.6(5)
C21 Ru2 C14 90.5(4)
C23 Ru2 C14 91.1(4)
C22 Ru2 Ru1 140.5(4)
C21 Ru2 Ru1 92.6(3)
C23 Ru2 Ru1 91.3(3)
C14 Ru2 Ru1 46.0(3)
C22 Ru2 Ru3 100.3(4)
C21 Ru2 Ru3 92.2(3)
C23 Ru2 Ru3 87.2(3)
C14 Ru2 Ru3 165.0(3)
Ru1 Ru2 Ru3 119.16(3)
C22 Ru2 Ir1 159.8(4)
C21 Ru2 Ir1 93.2(3)
C23 Ru2 Ir1 90.1(3)
C14 Ru2 Ir1 105.6(3)
Ru1 Ru2 Ir1 59.68(2)
Ru3 Ru2 Ir1 59.51(2)
C32 Ru3 C31 87.9(5)
C32 Ru3 C33 89.4(5)
C31 Ru3 C33 177.2(4)
C32 Ru3 C34 94.2(5)
C31 Ru3 C34 91.0(4)
C33 Ru3 C34 88.7(4)
C32 Ru3 Ru4 141.0(4)
C31 Ru3 Ru4 91.3(3)
C33 Ru3 Ru4 90.5(3)
C34 Ru3 Ru4 46.8(3)
C32 Ru3 Ir1 158.3(4)
C31 Ru3 Ir1 90.8(3)
C33 Ru3 Ir1 91.9(3)
C34 Ru3 Ir1 107.5(3)
Ru4 Ru3 Ir1 60.69(2)
C32 Ru3 Ru2 98.0(4)
C31 Ru3 Ru2 87.4(3)
C33 Ru3 Ru2 93.5(3)
C34 Ru3 Ru2 167.6(3)
Ru4 Ru3 Ru2 120.90(3)
Ir1 Ru3 Ru2 60.25(2)
C42 Ru4 C43 87.5(5)
C42 Ru4 C41 87.8(5)
C43 Ru4 C41 174.5(4)
C42 Ru4 C34 92.4(5)
C43 Ru4 C34 92.5(4)
C41 Ru4 C34 90.4(4)
C42 Ru4 Ru3 138.6(4)
C43 Ru4 Ru3 92.9(3)
C41 Ru4 Ru3 92.5(3)
C34 Ru4 Ru3 46.2(3)
C42 Ru4 Ru5 102.4(4)
C43 Ru4 Ru5 86.6(3)
C41 Ru4 Ru5 91.7(3)
C34 Ru4 Ru5 165.1(3)
Ru3 Ru4 Ru5 118.99(3)
C42 Ru4 Ir1 161.7(4)
C43 Ru4 Ir1 90.6(3)
C41 Ru4 Ir1 93.1(3)
C34 Ru4 Ir1 105.9(3)
Ru3 Ru4 Ir1 59.68(2)
Ru5 Ru4 Ir1 59.32(2)
C52 Ru5 C51 88.5(4)
C52 Ru5 C53 88.5(5)
C51 Ru5 C53 176.9(4)
C52 Ru5 C54 96.1(4)
C51 Ru5 C54 91.1(4)
C53 Ru5 C54 88.3(4)
C52 Ru5 Ir1 156.5(4)
C51 Ru5 Ir1 91.2(3)
C53 Ru5 Ir1 91.9(3)
C54 Ru5 Ir1 107.3(3)
C52 Ru5 Ru4 95.7(4)
C51 Ru5 Ru4 88.3(3)
C53 Ru5 Ru4 92.9(3)
C54 Ru5 Ru4 168.1(3)
Ir1 Ru5 Ru4 60.82(2)
C52 Ru5 Ru6 142.6(4)
C51 Ru5 Ru6 91.4(3)
C53 Ru5 Ru6 90.4(3)
C54 Ru5 Ru6 46.5(3)
Ir1 Ru5 Ru6 60.84(2)
Ru4 Ru5 Ru6 121.64(3)
C62 Ru6 C61 86.5(4)
C62 Ru6 C63 89.3(4)
C61 Ru6 C63 174.8(4)
C62 Ru6 C54 94.4(4)
C61 Ru6 C54 92.4(3)
C63 Ru6 C54 91.1(4)
C62 Ru6 Ru5 140.3(3)
C61 Ru6 Ru5 93.1(3)
C63 Ru6 Ru5 92.1(3)
C54 Ru6 Ru5 45.9(3)
C62 Ru6 Ir1 160.4(3)
C61 Ru6 Ir1 91.9(3)
C63 Ru6 Ir1 90.9(3)
C54 Ru6 Ir1 105.2(3)
Ru5 Ru6 Ir1 59.25(2)
C62 Ru6 Ru1 101.1(3)
C61 Ru6 Ru1 89.8(3)
C63 Ru6 Ru1 87.9(3)
C54 Ru6 Ru1 164.4(3)
Ru5 Ru6 Ru1 118.60(3)
Ir1 Ru6 Ru1 59.36(2)
O1 C1 Ir1 177.6(8)
O2 C2 Ir1 179.6(9)
O11 C11 Ru1 173.5(8)
O12 C12 Ru1 177.6(9)
O13 C13 Ru1 174.2(10)
O14 C14 Ru2 136.4(8)
O14 C14 Ru1 134.7(9)
Ru2 C14 Ru1 88.8(4)
O21 C21 Ru2 172.1(9)
O22 C22 Ru2 178.2(10)
O23 C23 Ru2 174.6(9)
O31 C31 Ru3 174.5(9)
O32 C32 Ru3 176.1(14)
O33 C33 Ru3 173.4(10)
O34 C34 Ru3 137.6(9)
O34 C34 Ru4 135.4(8)
Ru3 C34 Ru4 87.0(4)
O41 C41 Ru4 175.2(9)
O42 C42 Ru4 178.1(12)
O43 C43 Ru4 174.6(10)
O51 C51 Ru5 173.5(9)
O52 C52 Ru5 178.4(11)
O53 C53 Ru5 171.7(10)
O54 C54 Ru5 135.8(7)
O54 C54 Ru6 136.6(7)
Ru5 C54 Ru6 87.6(4)
O61 C61 Ru6 174.3(9)
O62 C62 Ru6 179.7(12)
O63 C63 Ru6 176.3(9)
P1 N1 P2 140.9(5)
N1 P1 C70 114.0(4)
N1 P1 C64 110.5(7)
C70 P1 C64 108.6(8)
N1 P1 C76 108.6(4)
C70 P1 C76 106.3(4)
C64 P1 C76 108.5(6)
N1 P2 C94 111.1(5)
N1 P2 C88 115.0(4)
C94 P2 C88 108.1(4)
N1 P2 C82 107.3(4)
C94 P2 C82 106.9(4)
C88 P2 C82 108.2(4)
C69 C64 C65 115.8(15)
C69 C64 P1 122.4(12)
C65 C64 P1 121.5(13)
C64 C65 C66 123.3(16)
C67 C66 C65 120.4(16)
C66 C67 C68 121.6(15)
C67 C68 C69 113.2(15)
C64 C69 C68 124.8(15)
C71 C70 C75 117.4(10)
C71 C70 P1 124.0(9)
C75 C70 P1 118.6(7)
C72 C71 C70 120.7(12)
C71 C72 C73 123.0(13)
C72 C73 C74 118.5(12)
C73 C74 C75 118.9(12)
C70 C75 C74 121.5(10)
C77 C76 C81 119.2(9)
C77 C76 P1 120.5(8)
C81 C76 P1 120.3(8)
C76 C77 C78 120.2(10)
C79 C78 C77 120.2(11)
C80 C79 C78 120.3(11)
C79 C80 C81 121.5(11)
C80 C81 C76 118.6(10)
C87 C82 C83 119.4(9)
C87 C82 P2 121.3(7)
C83 C82 P2 119.2(7)
C82 C83 C84 119.5(10)
C85 C84 C83 119.6(11)
C86 C85 C84 121.0(11)
C85 C86 C87 120.3(11)
C82 C87 C86 120.1(10)
C89 C88 C93 120.0(9)
C89 C88 P2 119.6(7)
C93 C88 P2 120.2(7)
C88 C89 C90 119.0(10)
C91 C90 C89 120.9(11)
C90 C91 C92 120.0(11)
C93 C92 C91 121.3(10)
C92 C93 C88 118.8(10)
C99 C94 C95 118.5(11)
C99 C94 P2 118.2(9)
C95 C94 P2 123.3(8)
C96 C95 C94 121.6(12)
C95 C96 C97 117.3(13)
C98 C97 C96 122.0(14)
C97 C98 C99 119.2(15)
C94 C99 C98 121.5(13)
C2S C1S C6S 120.0
C3S C2S C1S 120.0
C4S C3S C2S 120.0
C3S C4S C5S 120.0
C6S C5S C4S 120.0
C5S C6S C1S 120.0

loop_
_geom_bond_atom_site_label_1
_geom_bond_atom_site_label_2
_geom_bond_distance
Ir1 C1 1.857(9)
Ir1 C2 1.892(9)
Ir1 Ru5 2.8585(8)
Ir1 Ru3 2.8728(8)
Ir1 Ru1 2.8774(8)
Ir1 Ru2 2.8945(8)
Ir1 Ru4 2.9021(8)
Ir1 Ru6 2.9045(8)
Ru1 C12 1.884(9)
Ru1 C11 1.958(11)
Ru1 C13 1.958(11)
Ru1 C14 2.077(9)
Ru1 Ru2 2.8884(11)
Ru1 Ru6 2.9068(10)
Ru2 C22 1.877(11)
Ru2 C21 1.942(11)
Ru2 C23 1.963(11)
Ru2 C14 2.053(10)
Ru2 Ru3 2.8942(11)
Ru3 C32 1.874(12)
Ru3 C31 1.948(12)
Ru3 C33 1.958(12)
Ru3 C34 2.075(10)
Ru3 Ru4 2.8712(11)
Ru4 C42 1.861(12)
Ru4 C43 1.935(12)
Ru4 C41 1.958(12)
Ru4 C34 2.097(10)
Ru4 Ru5 2.8744(11)
Ru5 C52 1.865(11)
Ru5 C51 1.922(11)
Ru5 C53 1.957(12)
Ru5 C54 2.068(9)
Ru5 Ru6 2.8777(10)
Ru6 C62 1.861(11)
Ru6 C61 1.937(10)
Ru6 C63 1.944(11)
Ru6 C54 2.090(9)
C1 O1 1.178(9)
C2 O2 1.138(10)
C11 O11 1.124(11)
C12 O12 1.129(10)
C13 O13 1.121(11)
C14 O14 1.164(10)
C21 O21 1.131(11)
C22 O22 1.123(11)
C23 O23 1.121(11)
C31 O31 1.123(11)
C32 O32 1.143(12)
C33 O33 1.132(12)
C34 O34 1.154(10)
C41 O41 1.121(11)
C42 O42 1.136(12)
C43 O43 1.146(12)
C51 O51 1.150(11)
C52 O52 1.137(11)
C53 O53 1.127(11)
C54 O54 1.162(10)
C61 O61 1.133(10)
C62 O62 1.140(11)
C63 O63 1.124(10)
N1 P1 1.574(8)
N1 P2 1.583(8)
P1 C70 1.775(10)
P1 C64 1.777(14)
P1 C76 1.799(9)
P2 C94 1.785(10)
P2 C88 1.812(9)
P2 C82 1.815(8)
C64 C69 1.314(19)
C64 C65 1.354(18)
C65 C66 1.371(17)
C66 C67 1.299(18)
C67 C68 1.412(18)
C68 C69 1.451(18)
C70 C71 1.360(13)
C70 C75 1.378(13)
C71 C72 1.336(17)
C72 C73 1.342(17)
C73 C74 1.370(17)
C74 C75 1.380(14)
C76 C77 1.360(13)
C76 C81 1.400(12)
C77 C78 1.391(14)
C78 C79 1.346(15)
C79 C80 1.344(15)
C80 C81 1.378(13)
C82 C87 1.354(12)
C82 C83 1.382(12)
C83 C84 1.383(14)
C84 C85 1.351(15)
C85 C86 1.336(14)
C86 C87 1.375(13)
C88 C89 1.361(12)
C88 C93 1.382(12)
C89 C90 1.394(13)
C90 C91 1.317(14)
C91 C92 1.366(15)
C92 C93 1.353(13)
C94 C99 1.378(13)
C94 C95 1.391(14)
C95 C96 1.368(15)
C96 C97 1.426(19)
C97 C98 1.335(19)
C98 C99 1.380(17)
C1S C2S 1.3900
C1S C6S 1.3900
C2S C3S 1.3900
C3S C4S 1.3900
C4S C5S 1.3900
C5S C6S 1.3900
